data_2200771
loop_
_publ_author_name
'\;Cakir, Semiha'
'Naumov, Pan\<ce'
'Bulut, \.Iclal'
'Bi\;cer, Ender'
'\;Cakir, Osman'
'Jovanovski, Gligor'
'Ibrahim Abdul Razak'
'Chantrapromma, Suchada'
'Fun, Hoong-Kun'
'Ng, Seik Weng'

_publ_section_title
;
 Diaquabis(nicotinamide)bis(<i>o</i>-sulfobenzimidato-<i>N</i>)cadmium(II)
;
_journal_issue 10
_journal_name_full 'Acta Crystallographica Section E'
_journal_page_first m431
_journal_page_last m432
_journal_paper_doi 10.1107/S1600536801014453
_journal_volume 57
_journal_year 2001
_chemical_formula_iupac '[Cd (C7 H4 N O3 S)2, (C6 H6 N2 O)2 (H2 O)2]'
_chemical_formula_moiety 'C26 H24 Cd N6 O10 S2'
_chemical_formula_sum 'C26 H24 Cd N6 O10 S2'
_chemical_formula_weight 757.03
_chemical_name_systematic
;
Diaquabis(nicotinamide)bis(o-sulfobenzimidato-N)cadmium(II)
;
_space_group_IT_number 14
_symmetry_cell_setting monoclinic
_symmetry_space_group_name_Hall '-P 2ybc'
_symmetry_space_group_name_H-M 'P 1 21/c 1'
_audit_creation_method 'Manual editing of SHELXL-97 cif'
_cell_angle_alpha 90.00
_cell_angle_beta 106.0410(10)
_cell_angle_gamma 90.00
_cell_formula_units_Z 2
_cell_length_a 7.65470(10)
_cell_length_b 19.1163(2)
_cell_length_c 10.82850(10)
_cell_measurement_reflns_used 8192
_cell_measurement_temperature 298(2)
_cell_measurement_theta_max 28.33
_cell_measurement_theta_min 2.13
_cell_volume 1522.83(3)
_computing_cell_refinement 'SAINT (Siemens, 1996)'
_computing_data_collection 'SMART (Siemens, 1996)'
_computing_data_reduction SAINT
_computing_molecular_graphics 'ORTEPII (Johnson, 1976)'
_computing_publication_material SHELXL97
_computing_structure_refinement 'SHELXL97 (Sheldrick, 1997)'
_computing_structure_solution 'SHELXS97 (Sheldrick, 1997)'
_diffrn_ambient_temperature 298(2)
_diffrn_measured_fraction_theta_full .981
_diffrn_measured_fraction_theta_max .981
_diffrn_measurement_device_type 'Siemens CCD area-detector'
_diffrn_measurement_method '\w scan'
_diffrn_radiation_monochromator graphite
_diffrn_radiation_source 'fine-focus sealed tube'
_diffrn_radiation_type MoK\a
_diffrn_radiation_wavelength .71073
_diffrn_reflns_av_R_equivalents .0646
_diffrn_reflns_av_sigmaI/netI .0644
_diffrn_reflns_limit_h_max 9
_diffrn_reflns_limit_h_min -10
_diffrn_reflns_limit_k_max 25
_diffrn_reflns_limit_k_min -24
_diffrn_reflns_limit_l_max 14
_diffrn_reflns_limit_l_min -8
_diffrn_reflns_number 10747
_diffrn_reflns_theta_full 28.33
_diffrn_reflns_theta_max 28.33
_diffrn_reflns_theta_min 2.13
_exptl_absorpt_coefficient_mu .919
_exptl_absorpt_correction_T_max .8668
_exptl_absorpt_correction_T_min .7451
_exptl_absorpt_correction_type empirical
_exptl_absorpt_process_details '(SADABS; Sheldrick, 1996)'
_exptl_crystal_colour Colorless
_exptl_crystal_density_diffrn 1.651
_exptl_crystal_density_method 'not measured'
_exptl_crystal_description Parallelepiped
_exptl_crystal_F_000 764
_exptl_crystal_size_max .34
_exptl_crystal_size_mid .26
_exptl_crystal_size_min .16
_refine_diff_density_max .514
_refine_diff_density_min -1.482
_refine_ls_extinction_method none
_refine_ls_goodness_of_fit_ref .985
_refine_ls_hydrogen_treatment refall
_refine_ls_matrix_type full
_refine_ls_number_parameters 253
_refine_ls_number_reflns 3731
_refine_ls_number_restraints 0
_refine_ls_restrained_S_all .985
_refine_ls_R_factor_all .0455
_refine_ls_R_factor_gt .0372
_refine_ls_shift/su_max <0.001
_refine_ls_shift/su_mean <0.001
_refine_ls_structure_factor_coef Fsqd
_refine_ls_weighting_details 'calc w = 1/[\s^2^(Fo^2^)+(0.0431P)^2^] where P = (Fo^2^+2Fc^2^)/3'
_refine_ls_weighting_scheme calc
_refine_ls_wR_factor_ref .0958
_reflns_number_gt 3068
_reflns_number_total 3731
_reflns_threshold_expression I>2\s(I)
_cod_data_source_file wn6051.cif
_cod_data_source_block I
_cod_depositor_comments
;
The following automatic conversions were performed:
'_symmetry_cell_setting' value 'Monoclinic' changed to 'monoclinic'
according to '/home/saulius/struct/CIF-dictionaries/cif_core.dic'
dictionary named 'cif_core.dic' version 2.4.1 from 2010-06-29.

Automatic conversion script
Id: cif_fix_enum 1527 2010-12-29 10:47:43Z saulius 

The following automatic conversions were performed:

'_symmetry_cell_setting' value 'Monoclinic' changed to 'monoclinic'
according to /home/saulius/struct/CIF-dictionaries/cif_core.dic
dictionary named 'cif_core.dic' version 2.4.1 from
2010-06-29.

'_exptl_absorpt_correction_type' value 'Empirical'
changed to 'empirical' according to
/home/saulius/struct/CIF-dictionaries/cif_core.dic dictionary named
'cif_core.dic' version 2.4.1 from 2010-06-29.

Automatic conversion script
Id: cif_fix_values 1715 2011-07-08 13:25:40Z adriana 
;
_cod_original_sg_symbol_H-M 'P 21/c'
_cod_database_code 2200771

loop_
_symmetry_equiv_pos_as_xyz
'x, y, z'
'-x, y+1/2, -z+1/2'
'-x, -y, -z'
'x, -y-1/2, z-1/2'

loop_
_atom_site_label
_atom_site_fract_x
_atom_site_fract_y
_atom_site_fract_z
_atom_site_U_iso_or_equiv
_atom_site_adp_type
_atom_site_calc_flag
_atom_site_refinement_flags
_atom_site_occupancy
_atom_site_disorder_assembly
_atom_site_disorder_group
_atom_site_type_symbol
Cd1 .5000 .5000 .5000 .02530(10) Uani d S 1 . . Cd
S1 .55820(8) .34077(3) .66052(6) .0294(2) Uani d . 1 . . S
O1 .4791(3) .37020(10) .7551(2) .0460(10) Uani d . 1 . . O
O2 .4365(3) .30130(10) .5619(2) .0570(10) Uani d . 1 . . O
O3 .9463(3) .42630(10) .5881(2) .0450(10) Uani d . 1 . . O
O4 .9333(4) .4898(2) .1474(3) .0930(10) Uani d . 1 . . O
O1w .7820(3) .55300(10) .5312(2) .0410(10) Uani d . 1 . . O
N1 .6595(3) .40160(10) .6010(2) .0280(10) Uani d . 1 . . N
N2 .5082(3) .45190(10) .2998(2) .0320(10) Uani d . 1 . . N
N3 .7929(4) .4435(2) -.0434(3) .0600(10) Uani d . 1 . . N
C1 .7538(3) .29260(10) .7341(2) .0330(10) Uani d . 1 . . C
C2 .7736(5) .2331(2) .8101(3) .0550(10) Uani d . 1 . . C
C3 .9479(6) .2073(2) .8558(4) .0730(10) Uani d . 1 . . C
C4 1.0943(5) .2391(2) .8277(4) .0700(10) Uani d . 1 . . C
C5 1.0728(4) .2990(2) .7533(3) .0530(10) Uani d . 1 . . C
C6 .8985(3) .32520(10) .7060(2) .0320(10) Uani d . 1 . . C
C7 .8401(3) .38910(10) .6261(2) .0300(10) Uani d . 1 . . C
C8 .3753(4) .4083(2) .2374(3) .0450(10) Uani d . 1 . . C
C9 .3729(5) .3773(2) .1225(3) .0590(10) Uani d . 1 . . C
C10 .5102(5) .3917(2) .0666(3) .0530(10) Uani d . 1 . . C
C11 .6476(4) .4370(2) .1283(3) .0370(10) Uani d . 1 . . C
C12 .6409(4) .4650(2) .2449(3) .0340(10) Uani d . 1 . . C
C13 .8030(4) .4586(2) .0770(3) .0500(10) Uani d . 1 . . C
H1w1 .828(6) .570(2) .482(4) .070(10) Uiso d . 1 . . H
H1w2 .853(7) .524(3) .554(5) .08(2) Uiso d . 1 . . H
H1n1 .877(4) .456(2) -.072(3) .040(10) Uiso d . 1 . . H
H1n2 .697(5) .423(2) -.095(4) .060(10) Uiso d . 1 . . H
H2 .675(5) .212(2) .826(4) .070(10) Uiso d . 1 . . H
H3 .975(6) .165(2) .907(4) .090(10) Uiso d . 1 . . H
H4 1.215(6) .224(3) .863(4) .11(2) Uiso d . 1 . . H
H5 1.167(5) .326(2) .729(3) .050(10) Uiso d . 1 . . H
H8 .279(4) .401(2) .271(3) .040(10) Uiso d . 1 . . H
H9 .284(6) .345(2) .084(4) .080(10) Uiso d . 1 . . H
H10 .515(4) .370(2) -.005(3) .060(10) Uiso d . 1 . . H
H12 .728(6) .496(2) .284(4) .050(10) Uiso d . 1 . . H

loop_
_atom_site_aniso_label
_atom_site_aniso_U_11
_atom_site_aniso_U_22
_atom_site_aniso_U_33
_atom_site_aniso_U_12
_atom_site_aniso_U_13
_atom_site_aniso_U_23
Cd1 .02590(10) .0294(2) .0244(2) .00250(10) .01320(10) .00310(10)
S1 .0222(3) .0331(3) .0303(3) -.0036(2) .0032(2) .0062(2)
O1 .0360(10) .0580(10) .0540(10) -.0020(10) .0270(10) .0090(10)
O2 .0460(10) .0530(10) .0560(10) -.0150(10) -.0160(10) .0020(10)
O3 .0350(10) .0490(10) .0610(10) .0020(10) .0310(10) .0110(10)
O4 .071(2) .168(3) .055(2) -.068(2) .042(2) -.052(2)
O1w .0330(10) .0460(10) .0520(10) -.0020(10) .0250(10) .0070(10)
N1 .0250(10) .0310(10) .0310(10) .0020(10) .0120(10) .0090(10)
N2 .0370(10) .0360(10) .0270(10) .0030(10) .0170(10) .0020(10)
N3 .057(2) .093(2) .041(2) -.028(2) .0340(10) -.024(2)
C1 .0320(10) .0350(10) .0300(10) .0030(10) .0030(10) .0060(10)
C2 .056(2) .050(2) .056(2) .002(2) .010(2) .023(2)
C3 .074(3) .067(2) .070(3) .025(2) .007(2) .036(2)
C4 .051(2) .082(3) .068(2) .032(2) -.001(2) .024(2)
C5 .033(2) .068(2) .056(2) .013(2) .0090(10) .009(2)
C6 .0290(10) .0370(10) .0310(10) .0060(10) .0070(10) .0040(10)
C7 .0290(10) .0340(10) .0300(10) .0030(10) .0140(10) .0010(10)
C8 .047(2) .057(2) .039(2) -.0120(10) .0270(10) -.0070(10)
C9 .065(2) .074(2) .046(2) -.032(2) .028(2) -.022(2)
C10 .063(2) .064(2) .040(2) -.021(2) .029(2) -.020(2)
C11 .0400(10) .045(2) .0340(10) -.0030(10) .0210(10) -.0060(10)
C12 .0370(10) .040(2) .0290(10) -.0020(10) .0160(10) -.0040(10)
C13 .048(2) .073(2) .039(2) -.013(2) .0280(10) -.017(2)

loop_
_atom_type_symbol
_atom_type_description
_atom_type_scat_dispersion_real
_atom_type_scat_dispersion_imag
_atom_type_scat_source
C C .0033 .0016 'International Tables Vol C Tables 4.2.6.8 and 6.1.1.4'
H H .0000 .0000 'International Tables Vol C Tables 4.2.6.8 and 6.1.1.4'
N N .0061 .0033 'International Tables Vol C Tables 4.2.6.8 and 6.1.1.4'
O O .0106 .0060 'International Tables Vol C Tables 4.2.6.8 and 6.1.1.4'
S S .1246 .1234 'International Tables Vol C Tables 4.2.6.8 and 6.1.1.4'
Cd Cd -.8075 1.2024 'International Tables Vol C Tables 4.2.6.8 and 6.1.1.4'

loop_
_geom_angle_atom_site_label_1
_geom_angle_atom_site_label_2
_geom_angle_atom_site_label_3
_geom_angle_site_symmetry_1
_geom_angle_site_symmetry_3
_geom_angle
_geom_angle_publ_flag
O1w Cd1 O1w . 3_666 180.000(10) yes
O1w Cd1 N1 . . 86.51(8) yes
O1w Cd1 N1 . 3_666 93.49(8) yes
O1w Cd1 N2 . . 92.50(8) yes
O1w Cd1 N2 . 3_666 87.50(8) yes
O1w Cd1 N1 3_666 . 93.49(8) no
O1w Cd1 N1 3_666 3_666 86.51(8) no
O1w Cd1 N2 3_666 . 87.50(8) no
O1w Cd1 N2 3_666 3_666 92.50(8) no
N1 Cd1 N1 . 3_666 180.0 yes
N1 Cd1 N2 . . 88.49(7) yes
N1 Cd1 N2 . 3_666 91.51(7) yes
N1 Cd1 N2 3_666 3_666 88.49(7) no
N1 Cd1 N2 3_666 . 91.51(7) no
N2 Cd1 N2 . 3_666 180.0 yes
O2 S1 O1 . . 115.10(10) yes
O2 S1 N1 . . 111.50(10) no
O1 S1 N1 . . 110.00(10) no
O2 S1 C1 . . 111.20(10) no
O1 S1 C1 . . 110.90(10) no
N1 S1 C1 . . 96.60(10) yes
C7 N1 S1 . . 111.5(2) yes
C7 N1 Cd1 . . 127.3(2) no
S1 N1 Cd1 . . 121.00(10) no
C12 N2 C8 . . 117.1(2) no
C12 N2 Cd1 . . 123.4(2) no
C8 N2 Cd1 . . 119.5(2) no
C6 C1 C2 . . 122.7(3) no
C6 C1 S1 . . 107.5(2) no
C2 C1 S1 . . 129.8(2) no
C3 C2 C1 . . 116.2(3) no
C2 C3 C4 . . 121.8(3) no
C5 C4 C3 . . 121.3(3) no
C4 C5 C6 . . 117.6(3) no
C1 C6 C5 . . 120.4(3) no
C1 C6 C7 . . 111.7(2) no
C5 C6 C7 . . 127.9(3) no
O3 C7 N1 . . 124.2(2) no
O3 C7 C6 . . 123.1(2) no
N1 C7 C6 . . 112.7(2) yes
N2 C8 C9 . . 122.9(3) no
C8 C9 C10 . . 119.3(3) no
C9 C10 C11 . . 118.9(3) no
C12 C11 C10 . . 117.9(3) no
C12 C11 C13 . . 117.6(3) no
C10 C11 C13 . . 124.6(3) no
N2 C12 C11 . . 123.9(3) no
O4 C13 N3 . . 122.4(3) no
O4 C13 C11 . . 119.6(3) no
N3 C13 C11 . . 118.0(3) no
Cd1 O1w H1w1 . . 131(3) no
Cd1 O1w H1w2 . . 107(4) no
H1w1 O1w H1w2 . . 95(4) no
C13 N3 H1n1 . . 118(2) no
C13 N3 H1n2 . . 122(2) no
H1n1 N3 H1n2 . . 120(3) no
C3 C2 H2 . . 122(2) no
C1 C2 H2 . . 121(2) no
C2 C3 H3 . . 122(3) no
C4 C3 H3 . . 116(3) no
C5 C4 H4 . . 116(3) no
C3 C4 H4 . . 122(3) no
C4 C5 H5 . . 128(2) no
C6 C5 H5 . . 115(2) no
N2 C8 H8 . . 118(2) no
C9 C8 H8 . . 119(2) no
C8 C9 H9 . . 121(3) no
C10 C9 H9 . . 120(3) no
C9 C10 H10 . . 120(2) no
C11 C10 H10 . . 121(2) no
N2 C12 H12 . . 118(3) no
C11 C12 H12 . . 118(3) no

loop_
_geom_bond_atom_site_label_1
_geom_bond_atom_site_label_2
_geom_bond_site_symmetry_2
_geom_bond_distance
_geom_bond_publ_flag
Cd1 O1w . 2.323(2) yes
Cd1 O1w 3_666 2.323(2) no
Cd1 N1 . 2.343(2) yes
Cd1 N1 3_666 2.343(2) no
Cd1 N2 . 2.371(2) yes
Cd1 N2 3_666 2.371(2) no
S1 O1 . 1.441(2) yes
S1 O2 . 1.424(2) yes
S1 N1 . 1.626(2) yes
S1 C1 . 1.751(3) no
O3 C7 . 1.233(3) yes
O4 C13 . 1.229(4) no
N1 C7 . 1.355(3) yes
N2 C12 . 1.335(3) no
N2 C8 . 1.344(4) no
N3 C13 . 1.317(4) no
C1 C6 . 1.376(4) no
C1 C2 . 1.387(4) no
C2 C3 . 1.380(5) no
C3 C4 . 1.381(6) no
C4 C5 . 1.383(5) no
C5 C6 . 1.384(4) no
C6 C7 . 1.492(4) no
C8 C9 . 1.374(4) no
C9 C10 . 1.378(5) no
C10 C11 . 1.383(4) no
C11 C12 . 1.385(4) no
C11 C13 . 1.503(4) no
O1w H1w1 . .78(4) no
O1w H1w2 . .77(5) no
N3 H1n1 . .82(3) no
N3 H1n2 . .88(4) no
C2 H2 . .92(4) no
C3 H3 . .97(5) no
C4 H4 . .94(5) no
C5 H5 . .98(3) no
C8 H8 . .91(3) no
C9 H9 . .93(4) no
C10 H10 . .89(4) no
C12 H12 . .90(4) no

loop_
_geom_hbond_atom_site_label_D
_geom_hbond_atom_site_label_H
_geom_hbond_atom_site_label_A
_geom_hbond_site_symmetry_A
_geom_hbond_distance_DH
_geom_hbond_distance_HA
_geom_hbond_distance_DA
_geom_hbond_angle_DHA
_geom_hbond_publ_flag
O1w H1w2 O3 . .77(5) 2.00(5) 2.720(3) 156(5) yes
O1w H1w1 O3 3_766 .78(4) 2.07(5) 2.763(3) 147(4) yes
N3 H1n2 O1 1_554 .88(4) 2.23(4) 3.098(4) 171(3) yes
N3 H1n1 O4 3_765 .82(3) 2.12(3) 2.931(4) 167(3) yes

loop_
_geom_torsion_atom_site_label_1
_geom_torsion_atom_site_label_2
_geom_torsion_atom_site_label_3
_geom_torsion_atom_site_label_4
_geom_torsion_site_symmetry_1
_geom_torsion
_geom_torsion_publ_flag
O2 S1 N1 C7 . -113.3(2) no
O1 S1 N1 C7 . 117.8(2) no
C1 S1 N1 C7 . 2.6(2) no
O2 S1 N1 Cd1 . 70.8(2) no
O1 S1 N1 Cd1 . -58.1(2) no
C1 S1 N1 Cd1 . -173.20(10) no
O1w Cd1 N1 C7 3_666 166.4(2) no
O1w Cd1 N1 C7 . -13.6(2) no
N1 Cd1 N1 C7 3_666 4E1(10) no
N2 Cd1 N1 C7 3_666 -101.0(2) no
N2 Cd1 N1 C7 . 79.0(2) no
O1w Cd1 N1 S1 3_666 -18.48(14) no
O1w Cd1 N1 S1 . 161.50(10) no
N1 Cd1 N1 S1 3_666 -15E1(10) no
N2 Cd1 N1 S1 3_666 74.10(10) no
N2 Cd1 N1 S1 . -105.88(13) no
O1w Cd1 N2 C12 3_666 175.7(2) no
O1w Cd1 N2 C12 . -4.3(2) no
N1 Cd1 N2 C12 . -90.7(2) no
N1 Cd1 N2 C12 3_666 89.3(2) no
N2 Cd1 N2 C12 3_666 7E1(10) no
O1w Cd1 N2 C8 3_666 -5.3(2) no
O1w Cd1 N2 C8 . 174.7(2) no
N1 Cd1 N2 C8 . 88.3(2) no
N1 Cd1 N2 C8 3_666 -91.7(2) no
N2 Cd1 N2 C8 3_666 -11E1(10) no
O2 S1 C1 C6 . 114.3(2) no
O1 S1 C1 C6 . -116.3(2) no
N1 S1 C1 C6 . -1.9(2) no
O2 S1 C1 C2 . -67.0(3) no
O1 S1 C1 C2 . 62.5(3) no
N1 S1 C1 C2 . 176.9(3) no
C6 C1 C2 C3 . -.7(5) no
S1 C1 C2 C3 . -179.3(3) no
C1 C2 C3 C4 . .2(7) no
C2 C3 C4 C5 . .7(8) no
C3 C4 C5 C6 . -1.1(7) no
C2 C1 C6 C5 . .3(5) no
S1 C1 C6 C5 . 179.2(2) no
C2 C1 C6 C7 . -178.2(3) no
S1 C1 C6 C7 . .6(3) no
C4 C5 C6 C1 . .6(5) no
C4 C5 C6 C7 . 178.9(3) no
S1 N1 C7 O3 . 177.7(2) no
Cd1 N1 C7 O3 . -6.8(4) no
S1 N1 C7 C6 . -2.6(3) no
Cd1 N1 C7 C6 . 172.9(2) no
C1 C6 C7 O3 . -179.1(3) no
C5 C6 C7 O3 . 2.5(5) no
C1 C6 C7 N1 . 1.2(3) no
C5 C6 C7 N1 . -177.2(3) no
C12 N2 C8 C9 . .6(5) no
Cd1 N2 C8 C9 . -178.5(3) no
N2 C8 C9 C10 . -1.0(6) no
C8 C9 C10 C11 . .4(6) no
C9 C10 C11 C12 . .7(5) no
C9 C10 C11 C13 . -178.6(4) no
C8 N2 C12 C11 . .6(4) no
Cd1 N2 C12 C11 . 179.7(2) no
C10 C11 C12 N2 . -1.3(5) no
C13 C11 C12 N2 . 178.1(3) no
C12 C11 C13 O4 . 12.4(5) no
C10 C11 C13 O4 . -168.3(4) no
C12 C11 C13 N3 . -167.1(3) no
C10 C11 C13 N3 . 12.2(5) no
